data_7156725
loop_
_publ_author_name
'Arupula, Sanjeeva Kumar'
'Gudimella, Santosh K.'
'Guin, Soumitra'
'Mobin, Shaikh M.'
'Samanta, Sampak'

_publ_section_title
;
 Chemoselective cyclization of N-sulfonyl ketimines with ethenesulfonyl
 fluorides: access to trans-cyclopropanes and fused-dihydropyrroles.
;
_journal_issue 13
_journal_name_full 'Organic &amp; biomolecular chemistry'
_journal_page_first 3451
_journal_page_last 3461
_journal_paper_doi 10.1039/c9ob00433e
_journal_volume 17
_journal_year 2019
_chemical_formula_sum 'C18 H15 N O3 S'
_chemical_formula_weight 325.37
_space_group_crystal_system monoclinic
_space_group_IT_number 14
_space_group_name_Hall '-P 2yn'
_space_group_name_H-M_alt 'P 1 21/n 1'
_symmetry_space_group_name_Hall '-P 2yn'
_symmetry_space_group_name_H-M 'P 1 21/n 1'
_atom_sites_solution_hydrogens geom
_audit_creation_method SHELXL-2014/7
_audit_update_record
;
2018-11-24 deposited with the CCDC.    2019-03-07 downloaded from the CCDC.
;
_cell_angle_alpha 90
_cell_angle_beta 107.498(3)
_cell_angle_gamma 90
_cell_formula_units_Z 4
_cell_length_a 13.1858(4)
_cell_length_b 8.0088(2)
_cell_length_c 15.5088(4)
_cell_measurement_reflns_used 3707
_cell_measurement_temperature 293(2)
_cell_measurement_theta_max 25.4460
_cell_measurement_theta_min 3.1000
_cell_volume 1561.98(8)
_computing_cell_refinement 'CrysAlis RED, Oxford Diffraction Ltd.,'
_computing_data_collection 'CrysAlis CCD, Oxford Diffraction Ltd.,'
_computing_data_reduction 'CrysAlis RED, Oxford Diffraction Ltd.,'
_computing_molecular_graphics Ortep3
_computing_publication_material Shelx97
_computing_structure_refinement 'SHELXL-2014/7 (Sheldrick, 2014)'
_computing_structure_solution 'SHELXS-97 (Sheldrick, 1997)'
_diffrn_ambient_temperature 293(2)
_diffrn_detector_area_resol_mean 15.9948
_diffrn_measured_fraction_theta_full 0.999
_diffrn_measured_fraction_theta_max 0.904
_diffrn_measurement_device_type 'OXFORD DIFFRACTION SUPER NOVA'
_diffrn_measurement_method \w/q-scan
_diffrn_radiation_monochromator graphite
_diffrn_radiation_source 'Micro-Focus (Mo) X-ray Source'
_diffrn_radiation_type MoK\a
_diffrn_radiation_wavelength 0.71073
_diffrn_reflns_av_R_equivalents 0.0557
_diffrn_reflns_av_unetI/netI 0.0495
_diffrn_reflns_Laue_measured_fraction_full 0.999
_diffrn_reflns_Laue_measured_fraction_max 0.904
_diffrn_reflns_limit_h_max 17
_diffrn_reflns_limit_h_min -16
_diffrn_reflns_limit_k_max 10
_diffrn_reflns_limit_k_min -9
_diffrn_reflns_limit_l_max 20
_diffrn_reflns_limit_l_min -20
_diffrn_reflns_number 14747
_diffrn_reflns_point_group_measured_fraction_full 0.999
_diffrn_reflns_point_group_measured_fraction_max 0.904
_diffrn_reflns_theta_full 25.242
_diffrn_reflns_theta_max 28.935
_diffrn_reflns_theta_min 2.892
_exptl_absorpt_coefficient_mu 0.222
_exptl_absorpt_correction_T_max 1.00000
_exptl_absorpt_correction_T_min 0.89606
_exptl_absorpt_correction_type multi-scan
_exptl_absorpt_process_details
;
CrysAlisPro 1.171.39.31d (Rigaku Oxford Diffraction, 2017)
Empirical absorption correction using spherical harmonics,
 implemented in SCALE3 ABSPACK scaling algorithm.
;
_exptl_crystal_colour COLURLESS
_exptl_crystal_density_diffrn 1.384
_exptl_crystal_density_method 'not measured'
_exptl_crystal_description BLOCK
_exptl_crystal_F_000 680
_exptl_crystal_size_max 0.230
_exptl_crystal_size_mid 0.180
_exptl_crystal_size_min 0.130
_refine_diff_density_max 0.203
_refine_diff_density_min -0.413
_refine_diff_density_rms 0.052
_refine_ls_extinction_method none
_refine_ls_goodness_of_fit_ref 1.063
_refine_ls_hydrogen_treatment constr
_refine_ls_matrix_type full
_refine_ls_number_parameters 208
_refine_ls_number_reflns 3730
_refine_ls_number_restraints 0
_refine_ls_restrained_S_all 1.063
_refine_ls_R_factor_all 0.0955
_refine_ls_R_factor_gt 0.0576
_refine_ls_shift/su_max 0.000
_refine_ls_shift/su_mean 0.000
_refine_ls_structure_factor_coef Fsqd
_refine_ls_weighting_details 'w=1/[\s^2^(Fo^2^)+(0.0588P)^2^+0.7010P] where P=(Fo^2^+2Fc^2^)/3'
_refine_ls_weighting_scheme calc
_refine_ls_wR_factor_gt 0.1391
_refine_ls_wR_factor_ref 0.1623
_reflns_Friedel_coverage 0.000
_reflns_number_gt 2411
_reflns_number_total 3730
_reflns_threshold_expression 'I > 2\s(I)'
_cod_data_source_file c9ob00433e2.cif
_cod_data_source_block shelx_CCDC1
_cod_depositor_comments 'Adding full bibliography for 7156724--7156726.cif.'
_cod_database_code 7156725
_shelx_shelxl_version_number 2014/7
_shelx_space_group_comment
;
The symmetry employed for this shelxl refinement is uniquely defined
by the following loop, which should always be used as a source of
symmetry information in preference to the above space-group names.
They are only intended as comments.
;
_shelx_estimated_absorpt_t_min 0.951
_shelx_estimated_absorpt_t_max 0.972
_oxdiff_exptl_absorpt_empirical_full_min 0.799
_oxdiff_exptl_absorpt_empirical_full_max 1.198
_oxdiff_exptl_absorpt_empirical_details
;
Empirical correction (ABSPACK) includes:
- Absorption correction using spherical harmonics
- Frame scaling
;

loop_
_space_group_symop_operation_xyz
'x, y, z'
'-x+1/2, y+1/2, -z+1/2'
'-x, -y, -z'
'x-1/2, -y-1/2, z-1/2'

loop_
_atom_site_label
_atom_site_type_symbol
_atom_site_fract_x
_atom_site_fract_y
_atom_site_fract_z
_atom_site_U_iso_or_equiv
_atom_site_adp_type
_atom_site_occupancy
_atom_site_site_symmetry_order
_atom_site_calc_flag
_atom_site_refinement_flags_posn
_atom_site_refinement_flags_adp
S1 S 0.27008(6) 0.78612(8) 0.59341(5) 0.0535(2) Uani 1 1 d . .
O1 O 0.17675(16) 0.7411(2) 0.63533(13) 0.0566(5) Uani 1 1 d . .
O2 O 0.22950(17) 0.7773(3) 0.49836(14) 0.0682(6) Uani 1 1 d . .
O3 O 0.30959(19) 0.9402(2) 0.63422(18) 0.0833(8) Uani 1 1 d . .
N1 N 0.35869(17) 0.6447(2) 0.62948(15) 0.0482(6) Uani 1 1 d . .
C1 C 0.1463(2) 0.5735(3) 0.63094(16) 0.0429(6) Uani 1 1 d . .
C2 C 0.0425(2) 0.5397(4) 0.62409(19) 0.0570(7) Uani 1 1 d . .
H2 H -0.0059 0.6260 0.6200 0.068 Uiso 1 1 calc R U
C3 C 0.0111(2) 0.3757(4) 0.6234(2) 0.0658(8) Uani 1 1 d . .
H3 H -0.0593 0.3508 0.6185 0.079 Uiso 1 1 calc R U
C4 C 0.0832(3) 0.2481(4) 0.6301(2) 0.0643(8) Uani 1 1 d . .
H4 H 0.0614 0.1377 0.6299 0.077 Uiso 1 1 calc R U
C5 C 0.1869(2) 0.2835(3) 0.63702(18) 0.0505(7) Uani 1 1 d . .
H5 H 0.2347 0.1963 0.6411 0.061 Uiso 1 1 calc R U
C6 C 0.22228(19) 0.4482(3) 0.63811(15) 0.0380(5) Uani 1 1 d . .
C7 C 0.33118(19) 0.4930(3) 0.64380(15) 0.0384(5) Uani 1 1 d . .
C8 C 0.41598(19) 0.3676(3) 0.66554(16) 0.0394(6) Uani 1 1 d . .
H8 H 0.3983 0.2574 0.6845 0.047 Uiso 1 1 calc R U
C9 C 0.53133(19) 0.4271(3) 0.70603(15) 0.0397(6) Uani 1 1 d . .
H9 H 0.5405 0.5479 0.7153 0.048 Uiso 1 1 calc R U
C10 C 0.4948(2) 0.3724(3) 0.61109(16) 0.0475(6) Uani 1 1 d . .
H10 H 0.4832 0.4624 0.5664 0.057 Uiso 1 1 calc R U
C11 C 0.5402(2) 0.2143(4) 0.58562(19) 0.0638(9) Uani 1 1 d . .
H11A H 0.6038 0.2411 0.5693 0.077 Uiso 1 1 calc R U
H11B H 0.4890 0.1661 0.5329 0.077 Uiso 1 1 calc R U
C12 C 0.5680(2) 0.0851(4) 0.6614(2) 0.0585(8) Uani 1 1 d . .
H12A H 0.5029 0.0357 0.6666 0.070 Uiso 1 1 calc R U
H12B H 0.6097 -0.0033 0.6459 0.070 Uiso 1 1 calc R U
C13 C 0.6294(2) 0.1584(3) 0.75121(17) 0.0451(6) Uani 1 1 d . .
C14 C 0.7052(2) 0.0663(4) 0.8151(2) 0.0570(7) Uani 1 1 d . .
H14 H 0.7202 -0.0420 0.8010 0.068 Uiso 1 1 calc R U
C15 C 0.7585(2) 0.1307(4) 0.8981(2) 0.0674(9) Uani 1 1 d . .
H15 H 0.8083 0.0660 0.9399 0.081 Uiso 1 1 calc R U
C16 C 0.7382(2) 0.2913(4) 0.9195(2) 0.0611(8) Uani 1 1 d . .
H16 H 0.7741 0.3357 0.9758 0.073 Uiso 1 1 calc R U
C17 C 0.6641(2) 0.3864(3) 0.85689(17) 0.0493(7) Uani 1 1 d . .
H17 H 0.6513 0.4956 0.8711 0.059 Uiso 1 1 calc R U
C18 C 0.60885(19) 0.3215(3) 0.77342(15) 0.0391(6) Uani 1 1 d . .

loop_
_atom_site_aniso_label
_atom_site_aniso_U_11
_atom_site_aniso_U_22
_atom_site_aniso_U_33
_atom_site_aniso_U_23
_atom_site_aniso_U_13
_atom_site_aniso_U_12
S1 0.0478(4) 0.0323(3) 0.0754(5) 0.0063(3) 0.0111(4) 0.0048(3)
O1 0.0529(12) 0.0409(10) 0.0785(14) -0.0025(9) 0.0238(10) 0.0118(9)
O2 0.0661(14) 0.0677(14) 0.0672(14) 0.0230(10) 0.0145(11) 0.0093(11)
O3 0.0710(15) 0.0333(10) 0.133(2) -0.0080(11) 0.0111(14) 0.0011(10)
N1 0.0407(13) 0.0349(11) 0.0661(14) 0.0057(9) 0.0117(11) 0.0035(9)
C1 0.0409(15) 0.0439(14) 0.0445(14) -0.0020(10) 0.0137(11) 0.0063(11)
C2 0.0426(16) 0.0685(19) 0.0625(18) -0.0014(14) 0.0199(14) 0.0131(14)
C3 0.0416(17) 0.081(2) 0.078(2) -0.0049(17) 0.0229(15) -0.0026(16)
C4 0.0528(19) 0.0573(18) 0.086(2) -0.0027(15) 0.0266(17) -0.0105(15)
C5 0.0467(16) 0.0420(14) 0.0653(18) -0.0021(12) 0.0208(14) -0.0003(12)
C6 0.0344(13) 0.0393(12) 0.0405(13) -0.0015(10) 0.0116(10) 0.0042(10)
C7 0.0372(13) 0.0348(12) 0.0422(13) -0.0027(9) 0.0104(10) 0.0030(10)
C8 0.0339(13) 0.0369(12) 0.0480(14) 0.0011(10) 0.0131(11) 0.0008(10)
C9 0.0373(14) 0.0368(12) 0.0442(13) 0.0011(10) 0.0112(11) 0.0009(10)
C10 0.0395(15) 0.0619(17) 0.0436(14) 0.0044(12) 0.0161(12) 0.0081(13)
C11 0.0483(18) 0.092(2) 0.0487(16) -0.0174(15) 0.0111(14) 0.0168(16)
C12 0.0452(17) 0.0543(16) 0.0727(19) -0.0205(14) 0.0129(15) 0.0091(13)
C13 0.0344(14) 0.0479(14) 0.0556(15) 0.0016(11) 0.0174(12) 0.0050(11)
C14 0.0437(16) 0.0546(17) 0.075(2) 0.0070(14) 0.0206(15) 0.0150(13)
C15 0.0458(18) 0.085(2) 0.064(2) 0.0207(17) 0.0067(15) 0.0174(16)
C16 0.0482(18) 0.080(2) 0.0485(16) -0.0004(14) 0.0051(14) -0.0011(16)
C17 0.0422(15) 0.0569(16) 0.0465(15) -0.0039(12) 0.0101(12) -0.0020(13)
C18 0.0334(13) 0.0449(13) 0.0400(13) 0.0014(10) 0.0126(11) -0.0009(10)

loop_
_atom_type_symbol
_atom_type_description
_atom_type_scat_dispersion_real
_atom_type_scat_dispersion_imag
_atom_type_scat_source
C C 0.0033 0.0016 'International Tables Vol C Tables 4.2.6.8 and 6.1.1.4'
H H 0.0000 0.0000 'International Tables Vol C Tables 4.2.6.8 and 6.1.1.4'
N N 0.0061 0.0033 'International Tables Vol C Tables 4.2.6.8 and 6.1.1.4'
O O 0.0106 0.0060 'International Tables Vol C Tables 4.2.6.8 and 6.1.1.4'
S S 0.1246 0.1234 'International Tables Vol C Tables 4.2.6.8 and 6.1.1.4'

loop_
_geom_angle_atom_site_label_1
_geom_angle_atom_site_label_2
_geom_angle_atom_site_label_3
_geom_angle
O2 S1 O3 119.00(14)
O2 S1 O1 108.52(13)
O3 S1 O1 103.92(14)
O2 S1 N1 109.70(13)
O3 S1 N1 109.20(13)
O1 S1 N1 105.58(11)
C1 O1 S1 116.28(16)
C7 N1 S1 120.41(19)
C2 C1 O1 117.4(2)
C2 C1 C6 122.7(3)
O1 C1 C6 119.8(2)
C1 C2 C3 118.8(3)
C1 C2 H2 120.6
C3 C2 H2 120.6
C2 C3 C4 120.5(3)
C2 C3 H3 119.7
C4 C3 H3 119.7
C5 C4 C3 120.2(3)
C5 C4 H4 119.9
C3 C4 H4 119.9
C4 C5 C6 121.2(3)
C4 C5 H5 119.4
C6 C5 H5 119.4
C5 C6 C1 116.6(2)
C5 C6 C7 123.5(2)
C1 C6 C7 119.8(2)
N1 C7 C6 122.5(2)
N1 C7 C8 116.4(2)
C6 C7 C8 121.0(2)
C7 C8 C10 117.1(2)
C7 C8 C9 118.3(2)
C10 C8 C9 57.49(16)
C7 C8 H8 116.9
C10 C8 H8 116.9
C9 C8 H8 116.9
C10 C9 C18 118.9(2)
C10 C9 C8 60.82(16)
C18 C9 C8 119.8(2)
C10 C9 H9 115.5
C18 C9 H9 115.5
C8 C9 H9 115.5
C9 C10 C11 118.5(2)
C9 C10 C8 61.69(16)
C11 C10 C8 121.1(2)
C9 C10 H10 115.1
C11 C10 H10 115.1
C8 C10 H10 115.1
C10 C11 C12 113.0(2)
C10 C11 H11A 109.0
C12 C11 H11A 109.0
C10 C11 H11B 109.0
C12 C11 H11B 109.0
H11A C11 H11B 107.8
C13 C12 C11 112.7(2)
C13 C12 H12A 109.0
C11 C12 H12A 109.0
C13 C12 H12B 109.0
C11 C12 H12B 109.0
H12A C12 H12B 107.8
C14 C13 C18 118.2(2)
C14 C13 C12 121.6(2)
C18 C13 C12 120.2(2)
C15 C14 C13 121.8(3)
C15 C14 H14 119.1
C13 C14 H14 119.1
C14 C15 C16 119.8(3)
C14 C15 H15 120.1
C16 C15 H15 120.1
C15 C16 C17 119.6(3)
C15 C16 H16 120.2
C17 C16 H16 120.2
C16 C17 C18 120.9(3)
C16 C17 H17 119.5
C18 C17 H17 119.5
C17 C18 C13 119.7(2)
C17 C18 C9 120.1(2)
C13 C18 C9 120.1(2)

loop_
_geom_bond_atom_site_label_1
_geom_bond_atom_site_label_2
_geom_bond_distance
S1 O2 1.411(2)
S1 O3 1.413(2)
S1 O1 1.596(2)
S1 N1 1.603(2)
O1 C1 1.397(3)
N1 C7 1.306(3)
C1 C2 1.367(4)
C1 C6 1.398(3)
C2 C3 1.377(4)
C2 H2 0.9300
C3 C4 1.378(4)
C3 H3 0.9300
C4 C5 1.368(4)
C4 H4 0.9300
C5 C6 1.398(3)
C5 H5 0.9300
C6 C7 1.457(3)
C7 C8 1.465(3)
C8 C10 1.524(3)
C8 C9 1.536(3)
C8 H8 0.9800
C9 C10 1.472(3)
C9 C18 1.487(3)
C9 H9 0.9800
C10 C11 1.504(4)
C10 H10 0.9800
C11 C12 1.526(4)
C11 H11A 0.9700
C11 H11B 0.9700
C12 C13 1.504(4)
C12 H12A 0.9700
C12 H12B 0.9700
C13 C14 1.389(4)
C13 C18 1.398(3)
C14 C15 1.368(4)
C14 H14 0.9300
C15 C16 1.375(4)
C15 H15 0.9300
C16 C17 1.380(4)
C16 H16 0.9300
C17 C18 1.382(3)
C17 H17 0.9300

loop_
_geom_torsion_atom_site_label_1
_geom_torsion_atom_site_label_2
_geom_torsion_atom_site_label_3
_geom_torsion_atom_site_label_4
_geom_torsion
O2 S1 O1 C1 72.7(2)
O3 S1 O1 C1 -159.73(18)
N1 S1 O1 C1 -44.8(2)
O2 S1 N1 C7 -84.6(2)
O3 S1 N1 C7 143.4(2)
O1 S1 N1 C7 32.2(2)
S1 O1 C1 C2 -149.4(2)
S1 O1 C1 C6 33.7(3)
O1 C1 C2 C3 -177.3(2)
C6 C1 C2 C3 -0.6(4)
C1 C2 C3 C4 0.4(5)
C2 C3 C4 C5 -0.3(5)
C3 C4 C5 C6 0.4(5)
C4 C5 C6 C1 -0.6(4)
C4 C5 C6 C7 -178.9(3)
C2 C1 C6 C5 0.7(4)
O1 C1 C6 C5 177.3(2)
C2 C1 C6 C7 179.1(2)
O1 C1 C6 C7 -4.3(3)
S1 N1 C7 C6 -7.1(3)
S1 N1 C7 C8 172.45(17)
C5 C6 C7 N1 168.1(2)
C1 C6 C7 N1 -10.2(4)
C5 C6 C7 C8 -11.4(4)
C1 C6 C7 C8 170.3(2)
N1 C7 C8 C10 -42.1(3)
C6 C7 C8 C10 137.4(2)
N1 C7 C8 C9 23.7(3)
C6 C7 C8 C9 -156.8(2)
C7 C8 C9 C10 -105.7(2)
C7 C8 C9 C18 145.8(2)
C10 C8 C9 C18 -108.5(3)
C18 C9 C10 C11 -1.9(4)
C8 C9 C10 C11 -112.0(3)
C18 C9 C10 C8 110.1(2)
C7 C8 C10 C9 107.8(2)
C7 C8 C10 C11 -144.2(2)
C9 C8 C10 C11 108.0(3)
C9 C10 C11 C12 31.9(4)
C8 C10 C11 C12 -40.4(4)
C10 C11 C12 C13 -47.2(3)
C11 C12 C13 C14 -147.4(3)
C11 C12 C13 C18 34.5(4)
C18 C13 C14 C15 0.5(4)
C12 C13 C14 C15 -177.6(3)
C13 C14 C15 C16 -0.7(5)
C14 C15 C16 C17 -0.1(5)
C15 C16 C17 C18 1.0(5)
C16 C17 C18 C13 -1.2(4)
C16 C17 C18 C9 -178.5(2)
C14 C13 C18 C17 0.4(4)
C12 C13 C18 C17 178.6(3)
C14 C13 C18 C9 177.7(2)
C12 C13 C18 C9 -4.1(4)
C10 C9 C18 C17 164.2(2)
C8 C9 C18 C17 -124.8(3)
C10 C9 C18 C13 -13.1(4)
C8 C9 C18 C13 57.9(3)
